data_2102026
loop_
_publ_author_name
'Lough, Alan J.'
'Wheatley, Paul S.'
'Ferguson, George'
'Glidewell, Christopher'

_publ_section_title
;
 Hydrogen-bonding behaviour of benzene-1,2,4,5-tetracarboxylic acid:
 supramolecular structures of different dimensionality in the 2:1
 adducts formed with 4,4'-bipyridyl and hexamethylenetetramine
;
_journal_issue 2
_journal_name_full 'Acta Crystallographica Section B'
_journal_page_first 261
_journal_page_last 272
_journal_paper_doi 10.1107/S0108768199012860
_journal_volume 56
_journal_year 2000
_chemical_formula_moiety 'C10 H4 O8, 2(C10 H9 N2)'
_chemical_formula_sum 'C30 H22 N4 O8'
_chemical_formula_weight 566.52
_chemical_name_systematic
;
Benzene-1,2,4,5-tetracarboxylic acid--4,4'-bipyridyl (1/2)
;
_space_group_IT_number 2
_symmetry_cell_setting triclinic
_symmetry_space_group_name_Hall '-P 1'
_symmetry_space_group_name_H-M 'P -1'
_cell_angle_alpha 64.872(2)
_cell_angle_beta 72.375(2)
_cell_angle_gamma 76.612(2)
_cell_formula_units_Z 1
_cell_length_a 7.3974(3)
_cell_length_b 9.6352(4)
_cell_length_c 10.1688(3)
_cell_measurement_reflns_used 2832
_cell_measurement_temperature 100.0(10)
_cell_measurement_theta_max 27.47
_cell_measurement_theta_min 2.91
_cell_volume 620.92(4)
_computing_cell_refinement 'DENZO-SMN (Otwinowski & Minor, 1997)'
_computing_data_collection 'Kappa-CCD server software (Nonius, 1997)'
_computing_data_reduction 'DENZO-SMN (Otwinowski & Minor, 1997)'
_computing_molecular_graphics 'NRCVAX-96, ORTEP (Johnson, 1976), PLATON (Spek, 1999)'
_computing_publication_material 'NRCVAX-96, SHELXL-97  and WordPerfect macro PRPKAPPA (Ferguson, 1999)'
_computing_structure_refinement 'NRCVAX-96 and SHELXL-97 (Sheldrick, 1997b)'
_computing_structure_solution 'SHELXS-97 (Sheldrick, 1997a)'
_diffrn_ambient_temperature 100.0(10)
_diffrn_measured_fraction_theta_full .994
_diffrn_measured_fraction_theta_max .994
_diffrn_measurement_device_type Kappa-CCD
_diffrn_measurement_method '\f scans and \w scans with \k offsets'
_diffrn_radiation_monochromator graphite
_diffrn_radiation_source 'fine-focus sealed X-ray tube'
_diffrn_radiation_type 'Mo K\a'
_diffrn_radiation_wavelength .71073
_diffrn_reflns_av_R_equivalents .031
_diffrn_reflns_av_sigmaI/netI .0331
_diffrn_reflns_limit_h_max 9
_diffrn_reflns_limit_h_min 0
_diffrn_reflns_limit_k_max 12
_diffrn_reflns_limit_k_min -11
_diffrn_reflns_limit_l_max 13
_diffrn_reflns_limit_l_min -12
_diffrn_reflns_number 9749
_diffrn_reflns_theta_full 27.47
_diffrn_reflns_theta_max 27.47
_diffrn_reflns_theta_min 2.91
_diffrn_standards_decay_% 0
_exptl_absorpt_coefficient_mu .112
_exptl_absorpt_correction_T_max .9725
_exptl_absorpt_correction_T_min .9618
_exptl_absorpt_correction_type multi-scan
_exptl_absorpt_process_details 'DENZO-SMN (Otwinowski & Minor, 1997)'
_exptl_crystal_colour colourless
_exptl_crystal_density_diffrn 1.515
_exptl_crystal_density_method 'not measured'
_exptl_crystal_description block
_exptl_crystal_F_000 294
_exptl_crystal_size_max .35
_exptl_crystal_size_mid .27
_exptl_crystal_size_min .25
_refine_diff_density_max .259
_refine_diff_density_min -.328
_refine_ls_extinction_method none
_refine_ls_goodness_of_fit_ref 1.082
_refine_ls_hydrogen_treatment constr
_refine_ls_matrix_type full
_refine_ls_number_parameters 195
_refine_ls_number_reflns 2832
_refine_ls_number_restraints 0
_refine_ls_restrained_S_all 1.082
_refine_ls_R_factor_all .0495
_refine_ls_R_factor_gt .0378
_refine_ls_shift/su_max .000
_refine_ls_shift/su_mean .000
_refine_ls_structure_factor_coef Fsqd
_refine_ls_weighting_details 'w=1/[\s^2^(Fo^2^)+(0.0668P)^2^+0.0415P] where P=(Fo^2^+2Fc^2^)/3'
_refine_ls_weighting_scheme calc
_refine_ls_wR_factor_ref .1076
_reflns_number_gt 2272
_reflns_number_total 2832
_reflns_threshold_expression >2\s(I)
_cod_data_source_file fr0006.cif
_cod_data_source_block 1
_cod_depositor_comments
;
The following automatic conversions were performed:
'_exptl_absorpt_correction_type' value 'Multi-scan' changed to
'multi-scan' according to
'/home/saulius/struct/CIF-dictionaries/cif_core.dic' dictionary named
'cif_core.dic' version 2.4.1 from 2010-06-29.

Automatic conversion script
Id: cif_fix_enum 1527 2010-12-29 10:47:43Z saulius 

The following automatic conversions were performed:

'_exptl_absorpt_correction_type' value 'Multi-scan' changed to
'multi-scan' according to
/home/saulius/struct/CIF-dictionaries/cif_core.dic dictionary named
'cif_core.dic' version 2.4.1 from 2010-06-29.

Automatic conversion script
Id: cif_fix_values 1715 2011-07-08 13:25:40Z adriana 
;
_cod_database_code 2102026

loop_
_symmetry_equiv_pos_as_xyz
'x, y, z'
'-x, -y, -z'

loop_
_atom_site_label
_atom_site_fract_x
_atom_site_fract_y
_atom_site_fract_z
_atom_site_U_iso_or_equiv
_atom_site_adp_type
_atom_site_calc_flag
_atom_site_refinement_flags
_atom_site_occupancy
_atom_site_type_symbol
O1 .89461(12) .33319(11) .69494(10) .0244(2) Uani d . 1 O
O2 .62864(13) .39029(10) .85042(9) .0224(2) Uani d . 1 O
O3 .37571(14) .18225(10) .85695(10) .0263(2) Uani d . 1 O
O4 .19766(12) .39660(10) .88158(9) .0205(2) Uani d . 1 O
C1 .60774(17) .44064(13) .60813(13) .0164(3) Uani d . 1 C
C2 .41449(17) .41918(13) .64906(12) .0161(3) Uani d . 1 C
C3 .30717(17) .47916(14) .54099(13) .0164(2) Uani d . 1 C
C4 .72470(17) .38134(13) .72521(13) .0167(3) Uani d . 1 C
C5 .32697(17) .32045(14) .80765(13) .0175(3) Uani d . 1 C
N11 .71608(14) .22555(12) 1.09709(11) .0192(2) Uani d . 1 N
C12 .64796(19) .28313(15) 1.20399(14) .0213(3) Uani d . 1 C
C13 .66643(18) .19471(14) 1.34885(14) .0206(3) Uani d . 1 C
C14 .75572(16) .04318(14) 1.38655(13) .0164(3) Uani d . 1 C
C15 .82308(18) -.01395(15) 1.27304(14) .0216(3) Uani d . 1 C
C16 .79949(18) .08063(15) 1.13010(14) .0227(3) Uani d . 1 C
N21 .81740(15) -.23338(12) 1.83499(11) .0198(2) Uani d . 1 N
C22 .89003(17) -.28840(14) 1.72634(13) .0200(3) Uani d . 1 C
C23 .87378(17) -.20332(14) 1.57999(13) .0194(3) Uani d . 1 C
C24 .77721(16) -.05421(14) 1.54222(13) .0167(3) Uani d . 1 C
C25 .70016(18) .00166(15) 1.65650(13) .0211(3) Uani d . 1 C
C26 .72364(18) -.09065(15) 1.79933(14) .0216(3) Uani d . 1 C
H4 .1829 .3445 .9737 .031 Uiso calc R 1 H
H3 .1759 .4653 .5691 .020 Uiso calc R 1 H
H11 .692(3) .306(2) .972(2) .066(6) Uiso d . 1 H
H12 .5862 .3859 1.1801 .026 Uiso calc R 1 H
H13 .6179 .2376 1.4232 .025 Uiso calc R 1 H
H15 .8845 -.1166 1.2934 .026 Uiso calc R 1 H
H16 .8442 .0407 1.0536 .027 Uiso calc R 1 H
H22 .9555 -.3901 1.7505 .024 Uiso calc R 1 H
H23 .9281 -.2464 1.5061 .023 Uiso calc R 1 H
H25 .6322 .1023 1.6363 .025 Uiso calc R 1 H
H26 .6707 -.0508 1.8757 .026 Uiso calc R 1 H

loop_
_atom_site_aniso_label
_atom_site_aniso_U_11
_atom_site_aniso_U_22
_atom_site_aniso_U_33
_atom_site_aniso_U_12
_atom_site_aniso_U_13
_atom_site_aniso_U_23
O1 .0205(5) .0308(5) .0208(5) .0039(4) -.0078(4) -.0103(4)
O2 .0252(5) .0264(5) .0141(4) .0061(4) -.0088(3) -.0080(4)
O3 .0396(6) .0170(5) .0163(4) -.0017(4) -.0029(4) -.0042(4)
O4 .0221(5) .0223(5) .0115(4) .0021(4) -.0031(3) -.0042(3)
C1 .0204(6) .0144(6) .0146(6) .0016(4) -.0066(4) -.0060(4)
C2 .0209(6) .0133(6) .0130(5) .0003(5) -.0039(4) -.0052(4)
C3 .0166(6) .0167(6) .0156(6) .0000(5) -.0045(4) -.0064(5)
C4 .0195(6) .0148(6) .0151(5) .0005(5) -.0061(5) -.0049(4)
C5 .0194(6) .0186(6) .0140(5) -.0016(5) -.0053(4) -.0052(5)
N11 .0207(5) .0202(6) .0159(5) -.0011(4) -.0072(4) -.0047(4)
C12 .0263(7) .0175(6) .0192(6) .0005(5) -.0094(5) -.0051(5)
C13 .0264(7) .0190(6) .0170(6) .0009(5) -.0074(5) -.0077(5)
C14 .0161(6) .0174(6) .0149(6) -.0022(5) -.0057(4) -.0039(5)
C15 .0260(7) .0176(6) .0195(6) .0038(5) -.0083(5) -.0066(5)
C16 .0267(7) .0234(7) .0170(6) .0034(5) -.0074(5) -.0085(5)
N21 .0200(5) .0205(6) .0154(5) -.0019(4) -.0039(4) -.0040(4)
C22 .0208(6) .0181(6) .0173(6) .0015(5) -.0058(5) -.0043(5)
C23 .0210(6) .0197(6) .0160(6) .0007(5) -.0048(5) -.0066(5)
C24 .0156(6) .0173(6) .0154(6) -.0026(5) -.0043(4) -.0038(5)
C25 .0255(7) .0177(6) .0176(6) .0006(5) -.0060(5) -.0053(5)
C26 .0259(7) .0214(7) .0154(6) .0002(5) -.0051(5) -.0064(5)

loop_
_atom_type_symbol
_atom_type_description
_atom_type_scat_dispersion_real
_atom_type_scat_dispersion_imag
_atom_type_scat_source
C C .0033 .0016 'International Tables Vol C Tables 4.2.6.8 and 6.1.1.4'
H H .0000 .0000 'International Tables Vol C Tables 4.2.6.8 and 6.1.1.4'
N N .0061 .0033 'International Tables Vol C Tables 4.2.6.8 and 6.1.1.4'
O O .0106 .0060 'International Tables Vol C Tables 4.2.6.8 and 6.1.1.4'

loop_
_geom_angle_atom_site_label_1
_geom_angle_atom_site_label_2
_geom_angle_atom_site_label_3
_geom_angle
_geom_angle_publ_flag
C3 C1 C2 119.80(10) no
C3 C1 C4 119.50(10) no
C2 C1 C4 120.70(10) no
C3 C2 C1 120.00(10) no
C3 C2 C5 120.00(10) no
C1 C2 C5 119.80(10) no
C1 C3 C2 120.2(2) no
O1 C4 O2 126.40(10) no
O1 C4 C1 120.24(10) no
O2 C4 C1 113.39(10) no
O3 C5 O4 125.30(10) no
O3 C5 C2 120.35(11) no
O4 C5 C2 114.40(10) no
C16 N11 C12 120.00(10) no
N11 C12 C13 120.84(12) no
C12 C13 C14 120.52(12) no
C15 C14 C13 117.22(11) no
C15 C14 C24 121.40(11) no
C13 C14 C24 121.37(11) no
C16 C15 C14 119.39(11) no
N11 C16 C15 121.98(11) no
C26 N21 C22 117.80(10) no
N21 C22 C23 122.89(11) no
C22 C23 C24 119.51(11) no
C23 C24 C25 117.23(11) no
C23 C24 C14 121.98(11) no
C25 C24 C14 120.79(11) no
C26 C25 C24 119.51(12) no
N21 C26 C25 123.10(11) no

loop_
_geom_bond_atom_site_label_1
_geom_bond_atom_site_label_2
_geom_bond_site_symmetry_2
_geom_bond_distance
_geom_bond_publ_flag
O1 C4 . 1.228(2) no
O2 C4 . 1.285(2) no
O3 C5 . 1.214(2) no
O4 C5 . 1.314(2) no
C1 C3 2_666 1.3946(16) no
C1 C2 . 1.4011(17) no
C1 C4 . 1.5197(15) no
C2 C3 . 1.3958(16) no
C2 C5 . 1.5083(15) no
C3 C1 2_666 1.3946(16) no
N11 C16 . 1.331(2) no
N11 C12 . 1.340(2) no
C12 C13 . 1.3844(17) no
C13 C14 . 1.3951(18) no
C14 C15 . 1.3956(17) no
C14 C24 . 1.4945(16) no
C15 C16 . 1.3888(16) no
N21 C26 . 1.338(2) no
N21 C22 . 1.340(2) no
C22 C23 . 1.3885(16) no
C23 C24 . 1.3944(17) no
C24 C25 . 1.3975(16) no
C25 C26 . 1.3838(17) no

loop_
_geom_hbond_atom_site_label_D
_geom_hbond_atom_site_label_H
_geom_hbond_atom_site_label_A
_geom_hbond_site_symmetry_A
_geom_hbond_distance_DH
_geom_hbond_distance_HA
_geom_hbond_distance_DA
_geom_hbond_angle_DHA
_geom_hbond_publ_flag
O4 H4 N21 2_658 .84 1.78 2.6134(13) 173 yes
N11 H11 O2 . 1.22(2) 1.32(2) 2.5210(13) 168(2) yes
C3 H3 O1 1_455 .95 2.41 3.312(2) 158 yes
C12 H12 O2 2_667 .95 2.33 3.259(2) 167 yes
C15 H15 O1 2_757 .95 2.32 3.243(2) 165 yes

loop_
_geom_torsion_atom_site_label_1
_geom_torsion_atom_site_label_2
_geom_torsion_atom_site_label_3
_geom_torsion_atom_site_label_4
_geom_torsion_site_symmetry_1
_geom_torsion_site_symmetry_4
_geom_torsion
_geom_torsion_publ_flag
C3 C1 C2 C3 2_666 . -.58(19) no
C4 C1 C2 C3 . . 177.69(10) no
C3 C1 C2 C5 2_666 . 174.53(10) no
C4 C1 C2 C5 . . -7.20(16) no
C1 C2 C3 C1 . 2_666 .59(19) no
C5 C2 C3 C1 . 2_666 -174.52(10) no
C3 C1 C4 O1 2_666 . -35.92(17) no
C2 C1 C4 O1 . . 145.8(2) no
C3 C1 C4 O2 2_666 . 143.10(11) no
C2 C1 C4 O2 . . -35.2(2) no
C3 C2 C5 O3 . . 107.54(14) no
C1 C2 C5 O3 . . -67.6(2) no
C3 C2 C5 O4 . . -71.76(14) no
C1 C2 C5 O4 . . 113.1(2) no
C16 N11 C12 C13 . . 1.33(18) no
N11 C12 C13 C14 . . -.36(19) no
C12 C13 C14 C15 . . -.40(18) no
C12 C13 C14 C24 . . 179.98(11) no
C13 C14 C15 C16 . . .21(18) no
C24 C14 C15 C16 . . 179.83(11) no
C12 N11 C16 C15 . . -1.54(19) no
C14 C15 C16 N11 . . .76(19) no
C26 N21 C22 C23 . . .80(18) no
N21 C22 C23 C24 . . -.41(19) no
C22 C23 C24 C25 . . -.28(17) no
C22 C23 C24 C14 . . 179.75(11) no
C15 C14 C24 C23 . . 3.39(18) no
C13 C14 C24 C23 . . -177.01(11) no
C15 C14 C24 C25 . . -176.58(11) no
C13 C14 C24 C25 . . 3.03(17) no
C23 C24 C25 C26 . . .55(17) no
C14 C24 C25 C26 . . -179.48(11) no
C22 N21 C26 C25 . . -.50(18) no
C24 C25 C26 N21 . . -.17(19) no
